data_4101405
loop_
_publ_author_name
'Gorske, Benjamin C'
'Blackwell, Helen E'

_publ_section_title
;
 Tuning peptoid secondary structure with pentafluoroaromatic
 functionality: a new design paradigm for the construction of
 discretely folded peptoid structures.
;
_journal_issue 44
_journal_name_full 'Journal of the American Chemical Society'
_journal_page_first 14378
_journal_page_last 14387
_journal_paper_doi 10.1021/ja065248o
_journal_volume 128
_journal_year 2006
_chemical_formula_moiety 'C26 H20 F5 N O8'
_chemical_formula_sum 'C26 H20 F5 N O8'
_chemical_formula_weight 569.43
_chemical_name_systematic
; 
S-N-1-(pentafluorophenyl)ethylammonium (+)-2,3-dibenzoyl-D-tartrate
;
_space_group_IT_number 19
_symmetry_cell_setting orthorhombic
_symmetry_space_group_name_Hall 'P 2ac 2ab'
_symmetry_space_group_name_H-M 'P 21 21 21'
_atom_sites_solution_hydrogens geom
_atom_sites_solution_primary direct
_atom_sites_solution_secondary difmap
_audit_creation_method SHELXL-97
_cell_angle_alpha 90.00
_cell_angle_beta 90.00
_cell_angle_gamma 90.00
_cell_formula_units_Z 8
_cell_length_a 7.8885(14)
_cell_length_b 23.735(4)
_cell_length_c 27.980(5)
_cell_measurement_reflns_used 6182
_cell_measurement_temperature 100(2)
_cell_measurement_theta_max 26.40
_cell_measurement_theta_min 1.86
_cell_volume 5238.9(16)
_computing_cell_refinement 'Bruker SAINT Ver. 6.22'
_computing_data_collection 'Bruker SMART Ver. 5.622'
_computing_data_reduction 'Bruker SAINT Ver. 6.22'
_computing_molecular_graphics 'Bruker SHELXTL Ver. 6.10'
_computing_publication_material 'Bruker SHELXTL Ver. 6.10'
_computing_structure_refinement 'Bruker SHELXTL Ver. 6.10'
_computing_structure_solution 'Bruker SHELXTL Ver. 6.10'
_diffrn_ambient_temperature 100(2)
_diffrn_measured_fraction_theta_full 0.995
_diffrn_measured_fraction_theta_max 0.995
_diffrn_measurement_device_type 'Bruker CCD-1000 area detector'
_diffrn_measurement_method '0.30 degree omega scans'
_diffrn_radiation_monochromator graphite
_diffrn_radiation_source 'fine-focus sealed tube'
_diffrn_radiation_type MoK\a
_diffrn_radiation_wavelength 0.71073
_diffrn_reflns_av_R_equivalents 0.0783
_diffrn_reflns_av_sigmaI/netI 0.1078
_diffrn_reflns_limit_h_max 9
_diffrn_reflns_limit_h_min -9
_diffrn_reflns_limit_k_max 29
_diffrn_reflns_limit_k_min -28
_diffrn_reflns_limit_l_max 34
_diffrn_reflns_limit_l_min -34
_diffrn_reflns_number 28928
_diffrn_reflns_theta_full 26.40
_diffrn_reflns_theta_max 26.40
_diffrn_reflns_theta_min 1.86
_diffrn_standards_decay_% <1
_diffrn_standards_interval_count n/a
_diffrn_standards_interval_time n/a
_diffrn_standards_number n/a
_exptl_absorpt_coefficient_mu 0.130
_exptl_absorpt_correction_T_max 0.9683
_exptl_absorpt_correction_T_min 0.9536
_exptl_absorpt_correction_type multi-scan
_exptl_absorpt_process_details
;
multi-scan with SADABS  (Bruker-AXS, 2003)
;
_exptl_crystal_colour colorless
_exptl_crystal_density_diffrn 1.444
_exptl_crystal_density_meas ?
_exptl_crystal_density_method .
_exptl_crystal_description block
_exptl_crystal_F_000 2336
_exptl_crystal_preparation
;
1:1 ethanol:toluene
;
_exptl_crystal_size_max 0.37
_exptl_crystal_size_mid 0.30
_exptl_crystal_size_min 0.25
_refine_diff_density_max 0.822
_refine_diff_density_min -0.362
_refine_diff_density_rms 0.073
_refine_ls_abs_structure_details 'Flack H D (1983), Acta Cryst. A39, 876-881'
_refine_ls_abs_structure_Flack 1.1(10)
_refine_ls_extinction_method none
_refine_ls_goodness_of_fit_ref 1.014
_refine_ls_hydrogen_treatment constr
_refine_ls_matrix_type full
_refine_ls_number_parameters 725
_refine_ls_number_reflns 10658
_refine_ls_number_restraints 0
_refine_ls_restrained_S_all 1.014
_refine_ls_R_factor_all 0.1265
_refine_ls_R_factor_gt 0.0729
_refine_ls_shift/su_max 0.000
_refine_ls_shift/su_mean 0.000
_refine_ls_structure_factor_coef Fsqd
_refine_ls_weighting_details 'calc w=1/[\s^2^(Fo^2^)+(0.1065P)^2^+0.0000P] where P=(Fo^2^+2Fc^2^)/3'
_refine_ls_weighting_scheme calc
_refine_ls_wR_factor_gt 0.1740
_refine_ls_wR_factor_ref 0.2022
_reflns_number_gt 6367
_reflns_number_total 10658
_reflns_threshold_expression >2sigma(I)
_cod_data_source_file ja065248osi20060721_043243.cif
_cod_data_source_block black01
_cod_depositor_comments
;
The following automatic conversions were performed:
'_symmetry_cell_setting' value 'Orthorhombic' changed to 'orthorhombic'
according to '/home/saulius/struct/CIF-dictionaries/cif_core.dic'
dictionary named 'cif_core.dic' version 2.4.1 from 2010-06-29.

Automatic conversion script
Id: cif_fix_enum 1527 2010-12-29 10:47:43Z saulius 
;
_cod_original_sg_symbol_H-M P2(1)2(1)2(1)
_cod_database_code 4101405

loop_
_symmetry_equiv_pos_as_xyz
'x, y, z'
'-x+1/2, -y, z+1/2'
'-x, y+1/2, -z+1/2'
'x+1/2, -y+1/2, -z'

loop_
_atom_site_label
_atom_site_type_symbol
_atom_site_fract_x
_atom_site_fract_y
_atom_site_fract_z
_atom_site_U_iso_or_equiv
_atom_site_adp_type
_atom_site_occupancy
_atom_site_symmetry_multiplicity
_atom_site_calc_flag
_atom_site_refinement_flags
F1 F 0.0830(4) 0.10718(15) 0.51094(12) 0.0492(9) Uani 1 1 d .
F2 F 0.3093(5) 0.15313(17) 0.57126(12) 0.0645(11) Uani 1 1 d .
F3 F 0.5360(5) 0.0866(2) 0.61794(12) 0.0787(15) Uani 1 1 d .
F4 F 0.5268(5) -0.0270(2) 0.60530(12) 0.0704(12) Uani 1 1 d .
F5 F 0.2822(4) -0.07340(16) 0.55219(10) 0.0495(9) Uani 1 1 d .
F6 F 0.3434(5) 0.13410(15) 0.73118(12) 0.0546(9) Uani 1 1 d .
F7 F 0.0753(5) 0.16936(16) 0.68094(13) 0.0641(11) Uani 1 1 d .
F8 F -0.1184(4) 0.09375(18) 0.63227(11) 0.0597(11) Uani 1 1 d .
F9 F -0.0295(4) -0.01689(16) 0.63267(10) 0.0512(9) Uani 1 1 d .
F10 F 0.2457(4) -0.05209(13) 0.68043(10) 0.0425(8) Uani 1 1 d .
O1 O -0.2848(5) 0.06507(14) 0.48751(11) 0.0336(9) Uani 1 1 d .
O2 O -0.3583(4) 0.11655(13) 0.42314(10) 0.0206(7) Uani 1 1 d .
O3 O -0.0452(4) 0.09261(16) 0.39439(11) 0.0330(9) Uani 1 1 d .
H3 H 0.0477 0.0905 0.3798 0.050 Uiso 1 1 calc R
O4 O -0.1422(4) 0.03979(17) 0.33420(12) 0.0374(9) Uani 1 1 d .
O5 O -0.6637(5) 0.03718(17) 0.41399(13) 0.0425(10) Uani 1 1 d .
O6 O -0.7639(4) 0.09388(15) 0.35628(11) 0.0288(8) Uani 1 1 d .
O7 O -0.4453(4) 0.11469(13) 0.32413(10) 0.0239(7) Uani 1 1 d .
O8 O -0.5341(6) 0.06088(15) 0.26345(11) 0.0398(10) Uani 1 1 d .
O9 O 0.7552(5) 0.11655(15) 0.74611(12) 0.0388(9) Uani 1 1 d .
O10 O 0.8259(4) 0.15591(13) 0.81658(10) 0.0231(7) Uani 1 1 d .
O11 O 0.5220(4) 0.11923(18) 0.83799(13) 0.0420(10) Uani 1 1 d .
H11 H 0.4293 0.1149 0.8523 0.063 Uiso 1 1 calc R
O12 O 0.6249(4) 0.07105(17) 0.89986(13) 0.0390(10) Uani 1 1 d .
O13 O 1.1480(5) 0.06294(15) 0.82249(13) 0.0374(9) Uani 1 1 d .
O14 O 1.2464(4) 0.12512(15) 0.87615(11) 0.0314(8) Uani 1 1 d .
O15 O 0.9338(4) 0.14866(14) 0.90822(10) 0.0249(8) Uani 1 1 d .
O16 O 1.0284(6) 0.09677(18) 0.96944(13) 0.0551(13) Uani 1 1 d .
N1 N 0.1369(6) -0.0392(2) 0.45672(15) 0.0417(12) Uani 1 1 d .
H1A H 0.0610 -0.0509 0.4344 0.063 Uiso 1 1 calc R
H1B H 0.1938 -0.0695 0.4686 0.063 Uiso 1 1 calc R
H1C H 0.2119 -0.0149 0.4431 0.063 Uiso 1 1 calc R
N2 N 0.3713(6) -0.0080(2) 0.78165(15) 0.0403(12) Uani 1 1 d .
H2A H 0.4540 -0.0236 0.8001 0.060 Uiso 1 1 calc R
H2B H 0.3018 -0.0357 0.7705 0.060 Uiso 1 1 calc R
H2C H 0.3100 0.0167 0.7995 0.060 Uiso 1 1 calc R
C1 C -0.2855(7) 0.1642(2) 0.54375(16) 0.0340(13) Uani 1 1 d .
H1 H -0.2364 0.1315 0.5575 0.041 Uiso 1 1 calc R
C2 C -0.2972(8) 0.2126(2) 0.57032(18) 0.0381(14) Uani 1 1 d .
H2 H -0.2544 0.2131 0.6021 0.046 Uiso 1 1 calc R
C3 C -0.3692(9) 0.2600(3) 0.5518(2) 0.0480(16) Uani 1 1 d .
H3 H -0.3776 0.2934 0.5703 0.058 Uiso 1 1 calc R
C4 C -0.4305(9) 0.2583(3) 0.5049(2) 0.0505(17) Uani 1 1 d .
H4 H -0.4822 0.2910 0.4918 0.061 Uiso 1 1 calc R
C5 C -0.4177(7) 0.2106(2) 0.4777(2) 0.0401(14) Uani 1 1 d .
H5 H -0.4584 0.2104 0.4457 0.048 Uiso 1 1 calc R
C6 C -0.3443(6) 0.1624(2) 0.49718(15) 0.0266(11) Uani 1 1 d .
C7 C -0.3238(6) 0.1093(2) 0.46972(15) 0.0240(11) Uani 1 1 d .
C8 C -0.3348(6) 0.0679(2) 0.39365(16) 0.0228(10) Uani 1 1 d .
H8 H -0.3475 0.0336 0.4140 0.027 Uiso 1 1 calc R
C9 C -0.1577(6) 0.0672(2) 0.37102(16) 0.0232(11) Uani 1 1 d .
C10 C -0.4714(6) 0.0671(2) 0.35560(15) 0.0198(10) Uani 1 1 d .
H10 H -0.4575 0.0318 0.3364 0.024 Uiso 1 1 calc R
C11 C -0.6483(6) 0.0664(2) 0.37797(16) 0.0234(11) Uani 1 1 d .
C12 C -0.4734(6) 0.1047(2) 0.27781(16) 0.0263(11) Uani 1 1 d .
C13 C -0.4177(7) 0.1514(2) 0.24586(17) 0.0285(12) Uani 1 1 d .
C14 C -0.3687(8) 0.2031(2) 0.2629(2) 0.0420(15) Uani 1 1 d .
H14 H -0.3668 0.2103 0.2963 0.050 Uiso 1 1 calc R
C15 C -0.3222(9) 0.2444(3) 0.2310(2) 0.0582(19) Uani 1 1 d .
H15 H -0.2927 0.2806 0.2428 0.070 Uiso 1 1 calc R
C16 C -0.3174(9) 0.2347(3) 0.1831(2) 0.0528(18) Uani 1 1 d .
H16 H -0.2815 0.2636 0.1620 0.063 Uiso 1 1 calc R
C17 C -0.3649(10) 0.1827(3) 0.1653(2) 0.0581(19) Uani 1 1 d .
H17 H -0.3636 0.1757 0.1319 0.070 Uiso 1 1 calc R
C18 C -0.4142(9) 0.1415(3) 0.19693(18) 0.0469(16) Uani 1 1 d .
H18 H -0.4464 0.1055 0.1851 0.056 Uiso 1 1 calc R
C19 C 0.7035(8) 0.2582(2) 0.78915(19) 0.0365(13) Uani 1 1 d .
H19 H 0.7375 0.2521 0.8213 0.044 Uiso 1 1 calc R
C20 C 0.6448(9) 0.3105(2) 0.7752(2) 0.0492(16) Uani 1 1 d .
H20 H 0.6379 0.3404 0.7977 0.059 Uiso 1 1 calc R
C21 C 0.5965(10) 0.3189(3) 0.7285(2) 0.0546(18) Uani 1 1 d .
H21 H 0.5563 0.3549 0.7188 0.065 Uiso 1 1 calc R
C22 C 0.6051(11) 0.2769(3) 0.6961(2) 0.066(2) Uani 1 1 d .
H22 H 0.5712 0.2835 0.6640 0.079 Uiso 1 1 calc R
C23 C 0.6632(9) 0.2242(3) 0.7095(2) 0.0509(17) Uani 1 1 d .
H23 H 0.6692 0.1945 0.6868 0.061 Uiso 1 1 calc R
C24 C 0.7129(7) 0.2152(2) 0.75687(17) 0.0305(12) Uani 1 1 d .
C25 C 0.7641(6) 0.1574(2) 0.77045(16) 0.0268(11) Uani 1 1 d .
C26 C 0.8180(6) 0.1028(2) 0.84029(15) 0.0220(10) Uani 1 1 d .
H26 H 0.8368 0.0719 0.8166 0.026 Uiso 1 1 calc R
C27 C 0.6406(6) 0.0969(2) 0.86236(16) 0.0235(11) Uani 1 1 d .
C28 C 0.9514(6) 0.1004(2) 0.87792(15) 0.0211(10) Uani 1 1 d .
H28 H 0.9309 0.0660 0.8977 0.025 Uiso 1 1 calc R
C29 C 1.1309(6) 0.0958(2) 0.85619(15) 0.0208(10) Uani 1 1 d .
C30 C 0.9754(7) 0.1405(2) 0.95422(17) 0.0301(12) Uani 1 1 d .
C31 C 0.9518(7) 0.1932(3) 0.98289(18) 0.0361(14) Uani 1 1 d .
C32 C 0.9229(9) 0.2436(3) 0.9618(2) 0.0529(18) Uani 1 1 d .
H32 H 0.9147 0.2466 0.9280 0.063 Uiso 1 1 calc R
C33 C 0.9054(11) 0.2917(3) 0.9912(2) 0.065(2) Uani 1 1 d .
H33 H 0.8793 0.3271 0.9771 0.078 Uiso 1 1 calc R
C34 C 0.9252(11) 0.2878(4) 1.0390(3) 0.081(3) Uani 1 1 d .
H34 H 0.9242 0.3208 1.0582 0.097 Uiso 1 1 calc R
C35 C 0.9471(11) 0.2355(4) 1.0600(3) 0.080(3) Uani 1 1 d .
H35 H 0.9529 0.2325 1.0938 0.096 Uiso 1 1 calc R
C36 C 0.9604(10) 0.1878(3) 1.0323(2) 0.063(2) Uani 1 1 d .
H36 H 0.9753 0.1519 1.0467 0.075 Uiso 1 1 calc R
C37 C -0.0840(7) -0.0465(2) 0.52024(18) 0.0349(13) Uani 1 1 d .
H37A H -0.0286 -0.0796 0.5342 0.052 Uiso 1 1 calc R
H37B H -0.1687 -0.0587 0.4968 0.052 Uiso 1 1 calc R
H37C H -0.1397 -0.0248 0.5456 0.052 Uiso 1 1 calc R
C38 C 0.0460(8) -0.0103(3) 0.49597(18) 0.0415(15) Uani 1 1 d .
H38 H -0.0167 0.0219 0.4812 0.050 Uiso 1 1 calc R
C39 C 0.1754(7) 0.0149(3) 0.52899(17) 0.0356(13) Uani 1 1 d .
C40 C 0.1853(8) 0.0736(3) 0.53437(19) 0.0409(14) Uani 1 1 d .
C41 C 0.3102(8) 0.0972(3) 0.56535(19) 0.0462(16) Uani 1 1 d .
C42 C 0.4200(9) 0.0635(3) 0.5883(2) 0.0539(19) Uani 1 1 d .
C43 C 0.4174(7) 0.0060(4) 0.58298(18) 0.052(2) Uani 1 1 d .
C44 C 0.2891(8) -0.0162(3) 0.55420(18) 0.0429(15) Uani 1 1 d .
C45 C 0.5880(7) -0.0113(3) 0.71753(19) 0.0440(15) Uani 1 1 d .
H45A H 0.5417 -0.0471 0.7061 0.066 Uiso 1 1 calc R
H45B H 0.6777 -0.0186 0.7409 0.066 Uiso 1 1 calc R
H45C H 0.6350 0.0099 0.6905 0.066 Uiso 1 1 calc R
C46 C 0.4505(7) 0.0223(3) 0.74044(17) 0.0355(13) Uani 1 1 d .
H46 H 0.5030 0.0575 0.7532 0.043 Uiso 1 1 calc R
C47 C 0.3010(7) 0.0398(2) 0.70852(16) 0.0306(12) Uani 1 1 d .
C48 C 0.2547(7) 0.0955(2) 0.70680(18) 0.0371(13) Uani 1 1 d .
C49 C 0.1110(8) 0.1137(3) 0.6815(2) 0.0415(14) Uani 1 1 d .
C50 C 0.0187(7) 0.0761(3) 0.65693(18) 0.0380(14) Uani 1 1 d .
C51 C 0.0587(7) 0.0205(3) 0.65687(17) 0.0370(14) Uani 1 1 d .
C52 C 0.2040(7) 0.0033(2) 0.68248(17) 0.0348(13) Uani 1 1 d .

loop_
_atom_site_aniso_label
_atom_site_aniso_U_11
_atom_site_aniso_U_22
_atom_site_aniso_U_33
_atom_site_aniso_U_23
_atom_site_aniso_U_13
_atom_site_aniso_U_12
F1 0.041(2) 0.054(2) 0.0528(19) -0.0063(17) -0.0044(16) -0.0057(18)
F2 0.062(3) 0.076(3) 0.055(2) -0.010(2) -0.0041(19) -0.037(2)
F3 0.060(3) 0.138(4) 0.0383(19) 0.018(2) -0.0216(18) -0.063(3)
F4 0.047(2) 0.122(4) 0.0419(19) 0.019(2) -0.0049(18) -0.014(2)
F5 0.044(2) 0.078(3) 0.0268(16) 0.0006(16) 0.0052(14) 0.0082(19)
F6 0.052(2) 0.054(2) 0.059(2) -0.0156(18) -0.0131(18) 0.0143(19)
F7 0.066(3) 0.054(2) 0.072(2) 0.007(2) -0.017(2) 0.025(2)
F8 0.038(2) 0.095(3) 0.0455(19) 0.0221(19) -0.0158(16) 0.016(2)
F9 0.042(2) 0.080(3) 0.0324(16) -0.0015(17) -0.0047(15) -0.015(2)
F10 0.048(2) 0.0450(19) 0.0343(15) 0.0003(14) 0.0080(15) 0.0023(17)
O1 0.049(2) 0.028(2) 0.0233(17) 0.0026(16) -0.0058(16) 0.0062(18)
O2 0.0211(17) 0.0216(17) 0.0192(15) -0.0002(13) -0.0009(13) 0.0027(14)
O3 0.0148(18) 0.057(2) 0.0274(17) -0.0103(17) 0.0036(15) -0.0039(17)
O4 0.021(2) 0.055(2) 0.0358(19) -0.0214(18) 0.0026(16) 0.0009(18)
O5 0.026(2) 0.061(3) 0.041(2) 0.0290(19) 0.0011(17) 0.0001(19)
O6 0.0134(17) 0.041(2) 0.0324(18) 0.0086(16) 0.0022(14) 0.0018(16)
O7 0.0201(17) 0.0257(18) 0.0260(16) 0.0008(14) -0.0006(14) -0.0011(15)
O8 0.061(3) 0.035(2) 0.0235(17) 0.0064(16) -0.0021(18) -0.019(2)
O9 0.050(3) 0.035(2) 0.0318(19) -0.0019(18) -0.0068(17) 0.008(2)
O10 0.0208(18) 0.0266(18) 0.0219(15) 0.0014(14) -0.0006(14) -0.0019(15)
O11 0.0110(18) 0.074(3) 0.041(2) 0.022(2) 0.0054(16) 0.0061(19)
O12 0.023(2) 0.055(2) 0.040(2) 0.0221(19) 0.0033(16) 0.0053(19)
O13 0.026(2) 0.039(2) 0.047(2) -0.0213(18) 0.0062(17) 0.0024(17)
O14 0.0229(19) 0.041(2) 0.0302(18) -0.0083(16) -0.0014(15) -0.0027(17)
O15 0.0224(18) 0.0301(19) 0.0223(16) -0.0034(14) -0.0013(14) 0.0055(15)
O16 0.086(3) 0.049(3) 0.030(2) -0.0053(19) -0.019(2) 0.029(3)
N1 0.043(3) 0.049(3) 0.033(2) 0.000(2) 0.004(2) -0.002(2)
N2 0.039(3) 0.053(3) 0.029(2) -0.002(2) 0.005(2) 0.006(2)
C1 0.043(3) 0.037(3) 0.022(2) 0.003(2) 0.001(2) 0.008(3)
C2 0.051(4) 0.040(3) 0.024(3) -0.004(2) 0.003(3) 0.003(3)
C3 0.060(4) 0.042(4) 0.042(3) -0.023(3) 0.008(3) 0.003(3)
C4 0.071(5) 0.031(4) 0.049(3) -0.009(3) -0.013(3) 0.023(3)
C5 0.039(3) 0.045(4) 0.037(3) -0.010(3) -0.009(3) 0.016(3)
C6 0.026(3) 0.032(3) 0.022(2) 0.001(2) 0.001(2) 0.006(2)
C7 0.022(3) 0.030(3) 0.020(2) 0.002(2) 0.0025(19) -0.002(2)
C8 0.020(3) 0.024(3) 0.025(2) -0.005(2) 0.003(2) 0.001(2)
C9 0.020(3) 0.023(3) 0.026(2) -0.001(2) 0.000(2) 0.002(2)
C10 0.014(2) 0.020(3) 0.025(2) 0.004(2) -0.0010(18) -0.002(2)
C11 0.018(3) 0.029(3) 0.023(2) 0.003(2) -0.001(2) -0.004(2)
C12 0.024(3) 0.030(3) 0.024(2) 0.004(2) 0.002(2) -0.001(2)
C13 0.026(3) 0.025(3) 0.035(3) 0.000(2) 0.006(2) -0.001(2)
C14 0.050(4) 0.037(3) 0.039(3) -0.006(3) 0.014(3) -0.014(3)
C15 0.069(5) 0.037(4) 0.069(4) 0.005(3) 0.016(4) -0.022(4)
C16 0.071(5) 0.039(4) 0.049(4) 0.013(3) 0.028(3) -0.009(3)
C17 0.084(5) 0.052(4) 0.039(3) 0.012(3) 0.020(3) -0.012(4)
C18 0.071(5) 0.041(4) 0.028(3) 0.012(3) 0.004(3) -0.016(3)
C19 0.044(4) 0.031(3) 0.034(3) 0.006(2) -0.003(3) -0.002(3)
C20 0.057(4) 0.024(3) 0.067(4) 0.013(3) 0.001(3) 0.008(3)
C21 0.074(5) 0.040(4) 0.049(4) 0.022(3) 0.006(3) 0.003(4)
C22 0.107(7) 0.058(5) 0.032(3) 0.016(3) -0.002(4) 0.015(5)
C23 0.068(5) 0.053(4) 0.032(3) 0.014(3) 0.004(3) 0.008(4)
C24 0.033(3) 0.032(3) 0.027(2) 0.008(2) 0.007(2) -0.007(2)
C25 0.027(3) 0.033(3) 0.021(2) 0.002(2) 0.005(2) -0.004(2)
C26 0.015(2) 0.027(3) 0.023(2) 0.003(2) -0.0012(19) -0.001(2)
C27 0.020(3) 0.029(3) 0.022(2) 0.004(2) -0.0021(19) -0.004(2)
C28 0.019(2) 0.020(3) 0.025(2) -0.004(2) 0.0011(19) 0.001(2)
C29 0.011(2) 0.027(3) 0.024(2) -0.002(2) -0.0010(18) -0.001(2)
C30 0.029(3) 0.035(3) 0.027(3) 0.001(2) -0.003(2) 0.013(2)
C31 0.026(3) 0.048(4) 0.034(3) -0.011(3) 0.000(2) 0.012(3)
C32 0.076(5) 0.034(4) 0.049(4) -0.015(3) -0.004(4) -0.001(3)
C33 0.092(6) 0.039(4) 0.065(5) -0.013(3) -0.004(4) 0.008(4)
C34 0.098(7) 0.077(6) 0.069(5) -0.052(5) -0.011(5) 0.036(5)
C35 0.082(6) 0.103(7) 0.054(4) -0.021(5) 0.002(4) 0.033(5)
C36 0.083(5) 0.073(5) 0.032(3) -0.020(3) 0.002(3) 0.030(4)
C37 0.030(3) 0.043(3) 0.032(3) -0.002(2) 0.005(2) 0.001(3)
C38 0.040(3) 0.057(4) 0.027(3) -0.012(3) 0.002(3) -0.015(3)
C39 0.028(3) 0.062(4) 0.017(2) 0.000(2) 0.006(2) -0.003(3)
C40 0.043(4) 0.044(4) 0.035(3) -0.004(3) 0.001(3) -0.017(3)
C41 0.045(4) 0.065(4) 0.028(3) 0.002(3) 0.004(3) -0.020(4)
C42 0.059(5) 0.072(5) 0.031(3) 0.002(3) -0.007(3) -0.043(4)
C43 0.020(3) 0.116(7) 0.020(3) 0.023(3) -0.003(2) -0.010(4)
C44 0.038(4) 0.061(4) 0.030(3) -0.007(3) 0.008(3) -0.017(3)
C45 0.028(3) 0.066(4) 0.037(3) 0.000(3) 0.000(2) 0.022(3)
C46 0.026(3) 0.052(4) 0.029(3) 0.001(2) -0.007(2) 0.016(3)
C47 0.023(3) 0.047(3) 0.022(2) -0.007(2) -0.003(2) 0.015(3)
C48 0.033(3) 0.045(4) 0.033(3) -0.005(3) -0.008(2) 0.003(3)
C49 0.036(3) 0.044(4) 0.044(3) 0.003(3) 0.000(3) 0.022(3)
C50 0.026(3) 0.062(4) 0.026(3) 0.018(3) -0.003(2) 0.015(3)
C51 0.036(3) 0.057(4) 0.017(2) -0.002(2) 0.004(2) -0.005(3)
C52 0.040(3) 0.039(3) 0.025(2) 0.004(2) 0.009(2) 0.018(3)

loop_
_atom_type_symbol
_atom_type_description
_atom_type_scat_dispersion_real
_atom_type_scat_dispersion_imag
_atom_type_scat_source
C C 0.0033 0.0016 'International Tables Vol C Tables 4.2.6.8 and 6.1.1.4'
H H 0.0000 0.0000 'International Tables Vol C Tables 4.2.6.8 and 6.1.1.4'
N N 0.0061 0.0033 'International Tables Vol C Tables 4.2.6.8 and 6.1.1.4'
O O 0.0106 0.0060 'International Tables Vol C Tables 4.2.6.8 and 6.1.1.4'
F F 0.0171 0.0103 'International Tables Vol C Tables 4.2.6.8 and 6.1.1.4'

loop_
_geom_angle_atom_site_label_1
_geom_angle_atom_site_label_2
_geom_angle_atom_site_label_3
_geom_angle
C7 O2 C8 115.5(4)
C9 O3 H3 109.5
C12 O7 C10 115.3(4)
C25 O10 C26 116.3(4)
C27 O11 H11 109.5
C30 O15 C28 115.4(4)
C38 N1 H1A 109.5
C38 N1 H1B 109.5
H1A N1 H1B 109.5
C38 N1 H1C 109.5
H1A N1 H1C 109.5
H1B N1 H1C 109.5
C46 N2 H2A 109.5
C46 N2 H2B 109.5
H2A N2 H2B 109.5
C46 N2 H2C 109.5
H2A N2 H2C 109.5
H2B N2 H2C 109.5
C2 C1 C6 121.0(5)
C2 C1 H1 119.5
C6 C1 H1 119.5
C3 C2 C1 120.8(5)
C3 C2 H2 119.6
C1 C2 H2 119.6
C2 C3 C4 118.6(5)
C2 C3 H3 120.7
C4 C3 H3 120.7
C5 C4 C3 121.3(6)
C5 C4 H4 119.3
C3 C4 H4 119.3
C4 C5 C6 119.4(5)
C4 C5 H5 120.3
C6 C5 H5 120.3
C1 C6 C5 118.8(5)
C1 C6 C7 118.5(4)
C5 C6 C7 122.6(4)
O1 C7 O2 124.5(4)
O1 C7 C6 123.7(4)
O2 C7 C6 111.8(4)
O2 C8 C10 108.9(4)
O2 C8 C9 111.4(4)
C10 C8 C9 110.9(4)
O2 C8 H8 108.5
C10 C8 H8 108.5
C9 C8 H8 108.5
O4 C9 O3 128.5(5)
O4 C9 C8 116.4(4)
O3 C9 C8 115.0(4)
O7 C10 C8 108.4(4)
O7 C10 C11 112.7(4)
C8 C10 C11 111.2(4)
O7 C10 H10 108.1
C8 C10 H10 108.1
C11 C10 H10 108.1
O5 C11 O6 127.5(4)
O5 C11 C10 115.6(4)
O6 C11 C10 116.9(4)
O8 C12 O7 122.6(4)
O8 C12 C13 123.7(4)
O7 C12 C13 113.6(4)
C14 C13 C18 119.3(5)
C14 C13 C12 122.7(5)
C18 C13 C12 118.0(5)
C13 C14 C15 119.1(5)
C13 C14 H14 120.4
C15 C14 H14 120.4
C16 C15 C14 121.8(6)
C16 C15 H15 119.1
C14 C15 H15 119.1
C15 C16 C17 119.9(5)
C15 C16 H16 120.1
C17 C16 H16 120.1
C18 C17 C16 118.7(6)
C18 C17 H17 120.6
C16 C17 H17 120.6
C17 C18 C13 121.2(6)
C17 C18 H18 119.4
C13 C18 H18 119.4
C24 C19 C20 120.2(5)
C24 C19 H19 119.9
C20 C19 H19 119.9
C21 C20 C19 119.4(6)
C21 C20 H20 120.3
C19 C20 H20 120.3
C22 C21 C20 121.2(6)
C22 C21 H21 119.4
C20 C21 H21 119.4
C21 C22 C23 120.2(6)
C21 C22 H22 119.9
C23 C22 H22 119.9
C22 C23 C24 119.1(6)
C22 C23 H23 120.4
C24 C23 H23 120.4
C19 C24 C23 119.9(5)
C19 C24 C25 122.5(4)
C23 C24 C25 117.4(5)
O9 C25 O10 122.4(4)
O9 C25 C24 126.5(4)
O10 C25 C24 111.1(4)
O10 C26 C28 109.4(4)
O10 C26 C27 107.9(4)
C28 C26 C27 110.9(4)
O10 C26 H26 109.5
C28 C26 H26 109.5
C27 C26 H26 109.5
O12 C27 O11 126.5(5)
O12 C27 C26 118.9(4)
O11 C27 C26 114.6(4)
O15 C28 C26 108.6(4)
O15 C28 C29 112.2(4)
C26 C28 C29 111.8(4)
O15 C28 H28 108.0
C26 C28 H28 108.0
C29 C28 H28 108.0
O13 C29 O14 127.1(4)
O13 C29 C28 116.5(4)
O14 C29 C28 116.4(4)
O16 C30 O15 123.5(5)
O16 C30 C31 125.2(4)
O15 C30 C31 111.3(4)
C32 C31 C36 121.5(6)
C32 C31 C30 121.7(5)
C36 C31 C30 116.8(5)
C31 C32 C33 118.5(6)
C31 C32 H32 120.7
C33 C32 H32 120.7
C34 C33 C32 120.6(7)
C34 C33 H33 119.7
C32 C33 H33 119.7
C33 C34 C35 119.8(7)
C33 C34 H34 120.1
C35 C34 H34 120.1
C36 C35 C34 120.5(7)
C36 C35 H35 119.7
C34 C35 H35 119.7
C35 C36 C31 118.8(7)
C35 C36 H36 120.6
C31 C36 H36 120.6
C38 C37 H37A 109.5
C38 C37 H37B 109.5
H37A C37 H37B 109.5
C38 C37 H37C 109.5
H37A C37 H37C 109.5
H37B C37 H37C 109.5
N1 C38 C37 113.7(5)
N1 C38 C39 108.2(5)
C37 C38 C39 114.5(4)
N1 C38 H38 106.6
C37 C38 H38 106.6
C39 C38 H38 106.6
C44 C39 C40 116.5(5)
C44 C39 C38 123.5(6)
C40 C39 C38 120.0(5)
F1 C40 C39 121.1(5)
F1 C40 C41 119.3(5)
C39 C40 C41 119.6(6)
F2 C41 C42 122.4(6)
F2 C41 C40 117.5(6)
C42 C41 C40 120.0(6)
C41 C42 F3 119.2(6)
C41 C42 C43 122.1(6)
F3 C42 C43 118.7(7)
F4 C43 C42 121.9(6)
F4 C43 C44 121.4(7)
C42 C43 C44 116.7(6)
F5 C44 C39 119.6(5)
F5 C44 C43 115.5(6)
C39 C44 C43 124.9(6)
C46 C45 H45A 109.5
C46 C45 H45B 109.5
H45A C45 H45B 109.5
C46 C45 H45C 109.5
H45A C45 H45C 109.5
H45B C45 H45C 109.5
C45 C46 N2 112.2(5)
C45 C46 C47 116.9(4)
N2 C46 C47 104.9(4)
C45 C46 H46 107.4
N2 C46 H46 107.4
C47 C46 H46 107.4
C52 C47 C48 116.3(5)
C52 C47 C46 124.6(5)
C48 C47 C46 119.0(5)
F6 C48 C47 120.1(5)
F6 C48 C49 117.9(5)
C47 C48 C49 121.9(5)
C50 C49 F7 122.1(5)
C50 C49 C48 119.5(5)
F7 C49 C48 118.3(6)
C49 C50 F8 119.4(6)
C49 C50 C51 121.5(5)
F8 C50 C51 119.2(6)
F9 C51 C50 122.3(5)
F9 C51 C52 119.8(5)
C50 C51 C52 117.9(5)
F10 C52 C47 120.1(5)
F10 C52 C51 117.1(5)
C47 C52 C51 122.9(5)

loop_
_geom_bond_atom_site_label_1
_geom_bond_atom_site_label_2
_geom_bond_distance
F1 C40 1.310(7)
F2 C41 1.337(7)
F3 C42 1.352(7)
F4 C43 1.324(7)
F5 C44 1.359(7)
F6 C48 1.339(6)
F7 C49 1.351(7)
F8 C50 1.350(6)
F9 C51 1.315(6)
F10 C52 1.356(6)
O1 C7 1.202(6)
O2 C7 1.343(5)
O2 C8 1.430(5)
O3 C9 1.257(6)
O3 H3 0.8400
O4 C9 1.225(6)
O5 C11 1.229(5)
O6 C11 1.275(6)
O7 C12 1.336(5)
O7 C10 1.448(5)
O8 C12 1.213(6)
O9 C25 1.188(6)
O10 C25 1.380(5)
O10 C26 1.425(6)
O11 C27 1.273(6)
O11 H11 0.8400
O12 C27 1.222(5)
O13 C29 1.231(6)
O14 C29 1.275(5)
O15 C30 1.342(6)
O15 C28 1.432(5)
O16 C30 1.198(6)
N1 C38 1.479(7)
N1 H1A 0.9100
N1 H1B 0.9100
N1 H1C 0.9100
N2 C46 1.496(7)
N2 H2A 0.9100
N2 H2B 0.9100
N2 H2C 0.9100
C1 C2 1.371(7)
C1 C6 1.384(6)
C1 H1 0.9500
C2 C3 1.361(8)
C2 H2 0.9500
C3 C4 1.398(8)
C3 H3 0.9500
C4 C5 1.369(8)
C4 H4 0.9500
C5 C6 1.395(7)
C5 H5 0.9500
C6 C7 1.485(7)
C8 C10 1.515(6)
C8 C9 1.534(7)
C8 H8 1.0000
C10 C11 1.530(7)
C10 H10 1.0000
C12 C13 1.492(7)
C13 C14 1.372(7)
C13 C18 1.390(7)
C14 C15 1.374(8)
C14 H14 0.9500
C15 C16 1.360(9)
C15 H15 0.9500
C16 C17 1.382(9)
C16 H16 0.9500
C17 C18 1.375(8)
C17 H17 0.9500
C18 H18 0.9500
C19 C24 1.363(7)
C19 C20 1.382(8)
C19 H19 0.9500
C20 C21 1.377(9)
C20 H20 0.9500
C21 C22 1.348(9)
C21 H21 0.9500
C22 C23 1.383(9)
C22 H22 0.9500
C23 C24 1.399(7)
C23 H23 0.9500
C24 C25 1.480(7)
C26 C28 1.490(6)
C26 C27 1.536(7)
C26 H26 1.0000
C28 C29 1.545(6)
C28 H28 1.0000
C30 C31 1.497(7)
C31 C32 1.353(8)
C31 C36 1.390(8)
C32 C33 1.413(9)
C32 H32 0.9500
C33 C34 1.352(10)
C33 H33 0.9500
C34 C35 1.384(12)
C34 H34 0.9500
C35 C36 1.376(9)
C35 H35 0.9500
C36 H36 0.9500
C37 C38 1.500(8)
C37 H37A 0.9800
C37 H37B 0.9800
C37 H37C 0.9800
C38 C39 1.501(7)
C38 H38 1.0000
C39 C44 1.359(8)
C39 C40 1.403(8)
C40 C41 1.428(8)
C41 C42 1.344(10)
C42 C43 1.371(10)
C43 C44 1.397(8)
C45 C46 1.491(7)
C45 H45A 0.9800
C45 H45B 0.9800
C45 H45C 0.9800
C46 C47 1.536(7)
C46 H46 1.0000
C47 C52 1.367(8)
C47 C48 1.373(8)
C48 C49 1.404(8)
C49 C50 1.341(9)
C50 C51 1.357(8)
C51 C52 1.412(8)

loop_
_geom_hbond_atom_site_label_D
_geom_hbond_atom_site_label_H
_geom_hbond_atom_site_label_A
_geom_hbond_distance_DH
_geom_hbond_distance_HA
_geom_hbond_distance_DA
_geom_hbond_angle_DHA
_geom_hbond_site_symmetry_A
O3 H3 O6 0.84 1.63 2.462(5) 171.8 1_655
O11 H11 O14 0.84 1.61 2.426(5) 163.7 1_455
N1 H1A O12 0.91 1.82 2.714(6) 167.4 2_554
N1 H1B O16 0.91 2.29 2.994(7) 134.5 2_654
N1 H1B F5 0.91 2.44 3.018(5) 121.4 .
N1 H1C O5 0.91 1.78 2.681(6) 173.0 1_655
N2 H2A O4 0.91 1.81 2.701(6) 167.1 2
N2 H2B O8 0.91 2.20 2.984(6) 143.5 2_455
N2 H2B F10 0.91 2.59 3.177(5) 123.1 .
N2 H2C O13 0.91 1.80 2.692(6) 164.9 1_455

loop_
_geom_torsion_atom_site_label_1
_geom_torsion_atom_site_label_2
_geom_torsion_atom_site_label_3
_geom_torsion_atom_site_label_4
_geom_torsion
C6 C1 C2 C3 0.9(9)
C1 C2 C3 C4 -0.3(10)
C2 C3 C4 C5 -0.7(11)
C3 C4 C5 C6 1.0(10)
C2 C1 C6 C5 -0.6(8)
C2 C1 C6 C7 178.3(5)
C4 C5 C6 C1 -0.3(9)
C4 C5 C6 C7 -179.2(6)
C8 O2 C7 O1 -4.1(7)
C8 O2 C7 C6 177.5(4)
C1 C6 C7 O1 12.7(8)
C5 C6 C7 O1 -168.5(5)
C1 C6 C7 O2 -168.9(4)
C5 C6 C7 O2 9.9(7)
C7 O2 C8 C10 143.4(4)
C7 O2 C8 C9 -93.9(5)
O2 C8 C9 O4 -156.4(4)
C10 C8 C9 O4 -34.9(6)
O2 C8 C9 O3 27.2(6)
C10 C8 C9 O3 148.7(4)
C12 O7 C10 C8 141.0(4)
C12 O7 C10 C11 -95.4(5)
O2 C8 C10 O7 66.1(4)
C9 C8 C10 O7 -56.9(5)
O2 C8 C10 C11 -58.3(5)
C9 C8 C10 C11 178.7(4)
O7 C10 C11 O5 -160.9(4)
C8 C10 C11 O5 -39.0(6)
O7 C10 C11 O6 22.0(6)
C8 C10 C11 O6 144.0(4)
C10 O7 C12 O8 7.8(7)
C10 O7 C12 C13 -170.3(4)
O8 C12 C13 C14 171.8(6)
O7 C12 C13 C14 -10.1(7)
O8 C12 C13 C18 -8.8(8)
O7 C12 C13 C18 169.2(5)
C18 C13 C14 C15 2.0(9)
C12 C13 C14 C15 -178.7(6)
C13 C14 C15 C16 -2.5(11)
C14 C15 C16 C17 2.0(12)
C15 C16 C17 C18 -0.9(11)
C16 C17 C18 C13 0.4(11)
C14 C13 C18 C17 -1.0(10)
C12 C13 C18 C17 179.7(6)
C24 C19 C20 C21 -0.2(9)
C19 C20 C21 C22 0.1(11)
C20 C21 C22 C23 0.0(12)
C21 C22 C23 C24 -0.1(12)
C20 C19 C24 C23 0.1(9)
C20 C19 C24 C25 -175.9(5)
C22 C23 C24 C19 0.0(10)
C22 C23 C24 C25 176.3(6)
C26 O10 C25 O9 -23.3(7)
C26 O10 C25 C24 156.6(4)
C19 C24 C25 O9 169.9(6)
C23 C24 C25 O9 -6.2(8)
C19 C24 C25 O10 -9.9(7)
C23 C24 C25 O10 173.9(5)
C25 O10 C26 C28 154.7(4)
C25 O10 C26 C27 -84.6(4)
O10 C26 C27 O12 -147.1(4)
C28 C26 C27 O12 -27.3(6)
O10 C26 C27 O11 34.5(5)
C28 C26 C27 O11 154.4(4)
C30 O15 C28 C26 147.2(4)
C30 O15 C28 C29 -88.7(5)
O10 C26 C28 O15 53.4(5)
C27 C26 C28 O15 -65.5(5)
O10 C26 C28 C29 -71.0(5)
C27 C26 C28 C29 170.1(4)
O15 C28 C29 O13 -165.6(4)
C26 C28 C29 O13 -43.3(6)
O15 C28 C29 O14 16.7(6)
C26 C28 C29 O14 139.0(4)
C28 O15 C30 O16 2.1(8)
C28 O15 C30 C31 -179.7(4)
O16 C30 C31 C32 167.0(7)
O15 C30 C31 C32 -11.3(8)
O16 C30 C31 C36 -13.2(9)
O15 C30 C31 C36 168.6(6)
C36 C31 C32 C33 1.4(11)
C30 C31 C32 C33 -178.7(6)
C31 C32 C33 C34 3.2(12)
C32 C33 C34 C35 -6.1(14)
C33 C34 C35 C36 4.5(15)
C34 C35 C36 C31 0.1(13)
C32 C31 C36 C35 -3.0(12)
C30 C31 C36 C35 177.1(7)
N1 C38 C39 C44 -63.2(7)
C37 C38 C39 C44 64.8(7)
N1 C38 C39 C40 115.6(6)
C37 C38 C39 C40 -116.4(6)
C44 C39 C40 F1 178.9(5)
C38 C39 C40 F1 0.0(8)
C44 C39 C40 C41 -0.3(8)
C38 C39 C40 C41 -179.1(5)
F1 C40 C41 F2 4.2(8)
C39 C40 C41 F2 -176.6(5)
F1 C40 C41 C42 -177.6(5)
C39 C40 C41 C42 1.6(9)
F2 C41 C42 F3 -1.1(9)
C40 C41 C42 F3 -179.2(5)
F2 C41 C42 C43 178.3(5)
C40 C41 C42 C43 0.2(9)
C41 C42 C43 F4 179.3(5)
F3 C42 C43 F4 -1.3(9)
C41 C42 C43 C44 -3.0(9)
F3 C42 C43 C44 176.4(5)
C40 C39 C44 F5 177.3(5)
C38 C39 C44 F5 -3.8(8)
C40 C39 C44 C43 -2.9(8)
C38 C39 C44 C43 176.0(5)
F4 C43 C44 F5 2.0(7)
C42 C43 C44 F5 -175.6(5)
F4 C43 C44 C39 -177.8(5)
C42 C43 C44 C39 4.5(8)
C45 C46 C47 C52 55.3(8)
N2 C46 C47 C52 -69.8(6)
C45 C46 C47 C48 -127.4(6)
N2 C46 C47 C48 107.5(6)
C52 C47 C48 F6 -179.8(5)
C46 C47 C48 F6 2.6(8)
C52 C47 C48 C49 2.9(8)
C46 C47 C48 C49 -174.7(5)
F6 C48 C49 C50 -179.6(5)
C47 C48 C49 C50 -2.2(8)
F6 C48 C49 F7 3.6(8)
C47 C48 C49 F7 -179.0(5)
F7 C49 C50 F8 -2.7(8)
C48 C49 C50 F8 -179.3(5)
F7 C49 C50 C51 178.3(5)
C48 C49 C50 C51 1.6(8)
C49 C50 C51 F9 -179.4(5)
F8 C50 C51 F9 1.6(8)
C49 C50 C51 C52 -1.8(8)
F8 C50 C51 C52 179.2(4)
C48 C47 C52 F10 176.9(5)
C46 C47 C52 F10 -5.7(8)
C48 C47 C52 C51 -3.1(8)
C46 C47 C52 C51 174.3(5)
F9 C51 C52 F10 0.3(7)
C50 C51 C52 F10 -177.4(5)
F9 C51 C52 C47 -179.7(5)
C50 C51 C52 C47 2.6(8)

loop_
_cod_related_entry_id
_cod_related_entry_database
_cod_related_entry_code
1 ChemSpider 30660022
